data_2015409
loop_
_publ_author_name
'K. Anitha'
'S. Athimoolam'
'S. Natarajan'

_publ_section_title
;
 Pyridoxinium picrate
;
_journal_coeditor_code DN3016
_journal_issue 7
_journal_name_full 'Acta Crystallographica Section C'
_journal_page_first o426
_journal_page_last o428
_journal_paper_doi 10.1107/S0108270106018373
_journal_volume 62
_journal_year 2006
_chemical_formula_iupac 'C8 H12 N O3 + , C6 H2 N3 O7 -'
_chemical_formula_moiety 'C8 H12 N O3 + , C6 H2 N3 O7 -'
_chemical_formula_sum 'C14 H14 N4 O10'
_chemical_formula_weight 398.29
_chemical_name_common 'Pyridoxinium picrate'
_chemical_name_systematic
;
3-hydroxy-4,5-bis(hydroxymethyl)-2-methylpyridinium 2,4,6-trinitrophenolate
;
_space_group_IT_number 2
_symmetry_cell_setting triclinic
_symmetry_space_group_name_Hall '-P 1'
_symmetry_space_group_name_H-M 'P -1'
_atom_sites_solution_hydrogens geom
_atom_sites_solution_primary direct
_atom_sites_solution_secondary difmap
_audit_creation_method SHELXL97
_cell_angle_alpha 87.20(2)
_cell_angle_beta 85.700(10)
_cell_angle_gamma 65.92(2)
_cell_formula_units_Z 2
_cell_length_a 8.094(2)
_cell_length_b 8.522(3)
_cell_length_c 12.847(5)
_cell_measurement_reflns_used 25
_cell_measurement_temperature 293(2)
_cell_measurement_theta_max 13.63
_cell_measurement_theta_min 9.78
_cell_volume 806.6(5)
_computing_cell_refinement 'CAD-4 EXPRESS'
_computing_data_collection 'CAD-4 EXPRESS (Enraf--Nonius, 1994)'
_computing_data_reduction 'XCAD4 (Harms & Wocadlo, 1995)'
_computing_molecular_graphics
;
ORTEPIII (Burnett & Johnson, 1996), ORTEP-3 for Windows (Farrugia,
1997),
PLATON (Spek, 2003) and MERCURY (Version 1.4.1; Macrae <i>et al.</i>,
2006)
;
_computing_publication_material SHELXTL/PC
_computing_structure_refinement SHELXTL/PC
_computing_structure_solution 'SHELXTL/PC (Bruker, 2000)'
_diffrn_ambient_temperature 293(2)
_diffrn_measured_fraction_theta_full 0.999
_diffrn_measured_fraction_theta_max 0.999
_diffrn_measurement_device_type 'Nonius MACH3'
_diffrn_measurement_method \w/2\q
_diffrn_radiation_monochromator graphite
_diffrn_radiation_source 'fine-focus sealed tube'
_diffrn_radiation_type MoK\a
_diffrn_radiation_wavelength 0.71073
_diffrn_reflns_av_R_equivalents 0.0091
_diffrn_reflns_av_sigmaI/netI 0.0175
_diffrn_reflns_limit_h_max 9
_diffrn_reflns_limit_h_min -1
_diffrn_reflns_limit_k_max 10
_diffrn_reflns_limit_k_min -9
_diffrn_reflns_limit_l_max 15
_diffrn_reflns_limit_l_min -15
_diffrn_reflns_number 3502
_diffrn_reflns_theta_full 24.98
_diffrn_reflns_theta_max 25.0
_diffrn_reflns_theta_min 2.62
_diffrn_standards_decay_% 0
_diffrn_standards_interval_time 60
_diffrn_standards_number 3
_exptl_absorpt_coefficient_mu 0.142
_exptl_absorpt_correction_T_max 0.999
_exptl_absorpt_correction_T_min 0.912
_exptl_absorpt_correction_type psi-scan
_exptl_absorpt_process_details '(North <i>et al.</i>,  1968)'
_exptl_crystal_colour yellow
_exptl_crystal_density_diffrn 1.640
_exptl_crystal_density_meas 1.64
_exptl_crystal_density_method 'flotation using a mixture of CCl~4~ and bromoform'
_exptl_crystal_description 'nearly cubic block'
_exptl_crystal_F_000 412
_exptl_crystal_size_max 0.3
_exptl_crystal_size_mid 0.25
_exptl_crystal_size_min 0.2
_refine_diff_density_max 0.660
_refine_diff_density_min -0.320
_refine_ls_extinction_method none
_refine_ls_goodness_of_fit_ref 1.052
_refine_ls_hydrogen_treatment constr
_refine_ls_matrix_type full
_refine_ls_number_parameters 256
_refine_ls_number_reflns 2844
_refine_ls_number_restraints 0
_refine_ls_restrained_S_all 1.052
_refine_ls_R_factor_all 0.0596
_refine_ls_R_factor_gt 0.0434
_refine_ls_shift/su_max 0.000
_refine_ls_shift/su_mean 0.000
_refine_ls_structure_factor_coef Fsqd
_refine_ls_weighting_details 'calc w = 1/[\s^2^(Fo^2^)+(0.0655P)^2^+0.4805P] where P=(Fo^2^+2Fc^2^)/3'
_refine_ls_weighting_scheme calc
_refine_ls_wR_factor_gt 0.1192
_refine_ls_wR_factor_ref 0.1302
_reflns_number_gt 2191
_reflns_number_total 2844
_reflns_threshold_expression I>2\s(I)
_cod_data_source_file dn3016.cif
_cod_data_source_block I
_cod_depositor_comments
;
The following automatic conversions were performed:
'_symmetry_cell_setting' value 'Triclinic' changed to 'triclinic'
according to '/home/saulius/struct/CIF-dictionaries/cif_core.dic'
dictionary named 'cif_core.dic' version 2.4.1 from 2010-06-29.

Automatic conversion script
Id: cif_fix_enum 1527 2010-12-29 10:47:43Z saulius 

The following automatic conversions were performed:

'_symmetry_cell_setting' value 'Triclinic' changed to 'triclinic'
according to /home/saulius/struct/CIF-dictionaries/cif_core.dic
dictionary named 'cif_core.dic' version 2.4.1 from 2010-06-29.

Automatic conversion script
Id: cif_fix_values 1715 2011-07-08 13:25:40Z adriana 
;
_cod_database_code 2015409
_cod_database_fobs_code 2015409

loop_
_symmetry_equiv_pos_as_xyz
'x, y, z'
'-x, -y, -z'

loop_
_atom_site_type_symbol
_atom_site_label
_atom_site_fract_x
_atom_site_fract_y
_atom_site_fract_z
_atom_site_U_iso_or_equiv
_atom_site_adp_type
_atom_site_calc_flag
_atom_site_refinement_flags
_atom_site_occupancy
N N1 0.6717(3) 0.3997(2) 0.79623(15) 0.0379(5) Uani d . 1
H H1 0.7458 0.4187 0.7512 0.045 Uiso calc R 1
C C2 0.7410(3) 0.2717(3) 0.86655(17) 0.0332(5) Uani d . 1
C C21 0.9399(3) 0.1699(3) 0.8642(2) 0.0443(6) Uani d . 1
H H21A 0.9976 0.2126 0.8087 0.066 Uiso calc PR 0.50
H H21B 0.9662 0.0514 0.8526 0.066 Uiso calc PR 0.50
H H21C 0.9845 0.1798 0.9296 0.066 Uiso calc PR 0.50
H H21D 0.9679 0.0833 0.9186 0.066 Uiso calc PR 0.50
H H21E 0.9994 0.2444 0.8747 0.066 Uiso calc PR 0.50
H H21F 0.9810 0.1160 0.7977 0.066 Uiso calc PR 0.50
C C3 0.6181(3) 0.2422(3) 0.93803(16) 0.0325(5) Uani d . 1
O O3 0.6923(2) 0.1113(2) 1.00772(14) 0.0495(5) Uani d . 1
H H3 0.6160 0.1157 1.0546 0.074 Uiso calc R 1
C C4 0.4322(3) 0.3418(3) 0.93571(16) 0.0306(5) Uani d . 1
C C5 0.3703(3) 0.4754(3) 0.86080(17) 0.0331(5) Uani d . 1
C C6 0.4956(3) 0.4993(3) 0.79160(18) 0.0386(5) Uani d . 1
H H6 0.4573 0.5861 0.7408 0.046 Uiso calc R 1
C C41 0.2996(3) 0.3057(3) 1.01079(18) 0.0407(6) Uani d . 1
H H41A 0.1892 0.4090 1.0204 0.049 Uiso calc R 1
H H41B 0.2691 0.2174 0.9836 0.049 Uiso calc R 1
O O4 0.3809(3) 0.2499(3) 1.10729(14) 0.0618(6) Uani d . 1
H H4 0.3133 0.2228 1.1477 0.093 Uiso calc R 1
C C51 0.1735(3) 0.5936(3) 0.8535(2) 0.0411(6) Uani d . 1
H H51A 0.1266 0.6516 0.9192 0.049 Uiso calc R 1
H H51B 0.1618 0.6803 0.7994 0.049 Uiso calc R 1
O O5 0.0709(2) 0.5007(2) 0.83026(14) 0.0485(5) Uani d . 1
H H5 0.0119 0.5452 0.7794 0.073 Uiso calc R 1
C C11 0.7920(3) 0.6687(3) 0.58805(17) 0.0321(5) Uani d . 1
O O11 0.8381(2) 0.5760(2) 0.66901(12) 0.0417(4) Uani d . 1
C C12 0.7925(3) 0.8386(3) 0.57296(17) 0.0335(5) Uani d . 1
N N11 0.8429(3) 0.9155(3) 0.65702(15) 0.0410(5) Uani d . 1
O O12 0.8313(3) 0.8681(3) 0.74744(13) 0.0564(5) Uani d . 1
O O13 0.9049(4) 1.0227(3) 0.63355(16) 0.0762(7) Uani d . 1
C C13 0.7509(3) 0.9349(3) 0.48230(17) 0.0354(5) Uani d . 1
H H13 0.7544 1.0427 0.4774 0.042 Uiso calc R 1
C C14 0.7039(3) 0.8697(3) 0.39857(17) 0.0344(5) Uani d . 1
N N12 0.6560(3) 0.9713(3) 0.30265(16) 0.0443(5) Uani d . 1
O O14 0.6626(4) 1.1115(3) 0.29815(16) 0.0737(7) Uani d . 1
O O15 0.6133(3) 0.9123(3) 0.22987(15) 0.0674(6) Uani d . 1
C C15 0.7008(3) 0.7087(3) 0.40373(17) 0.0355(5) Uani d . 1
H H15 0.6717 0.6649 0.3462 0.043 Uiso calc R 1
C C16 0.7414(3) 0.6143(3) 0.49516(17) 0.0323(5) Uani d . 1
N N13 0.7326(3) 0.4471(2) 0.49512(16) 0.0398(5) Uani d . 1
O O16 0.7795(3) 0.3653(2) 0.41452(15) 0.0582(5) Uani d . 1
O O17 0.6714(3) 0.3983(3) 0.57398(15) 0.0658(6) Uani d . 1

loop_
_atom_site_aniso_label
_atom_site_aniso_U_11
_atom_site_aniso_U_22
_atom_site_aniso_U_33
_atom_site_aniso_U_12
_atom_site_aniso_U_13
_atom_site_aniso_U_23
N1 0.0395(11) 0.0431(11) 0.0357(10) -0.0226(9) -0.0020(8) 0.0082(8)
C2 0.0362(12) 0.0337(11) 0.0331(11) -0.0167(10) -0.0069(9) -0.0005(9)
C21 0.0377(13) 0.0462(14) 0.0488(14) -0.0163(11) -0.0042(11) -0.0017(11)
C3 0.0392(13) 0.0307(11) 0.0305(11) -0.0166(10) -0.0097(9) 0.0053(9)
O3 0.0457(10) 0.0462(10) 0.0497(10) -0.0133(8) -0.0092(8) 0.0240(8)
C4 0.0364(12) 0.0335(11) 0.0280(10) -0.0201(10) -0.0056(9) 0.0009(8)
C5 0.0387(12) 0.0311(11) 0.0328(11) -0.0167(10) -0.0097(9) 0.0032(9)
C6 0.0453(14) 0.0370(12) 0.0359(12) -0.0194(11) -0.0103(10) 0.0135(10)
C41 0.0417(13) 0.0497(14) 0.0349(12) -0.0234(11) -0.0054(10) 0.0081(10)
O4 0.0558(12) 0.0954(16) 0.0388(10) -0.0379(11) -0.0074(8) 0.0277(10)
C51 0.0396(13) 0.0382(13) 0.0441(13) -0.0135(11) -0.0109(10) 0.0043(10)
O5 0.0469(10) 0.0559(11) 0.0511(11) -0.0284(9) -0.0217(8) 0.0180(8)
C11 0.0286(11) 0.0351(11) 0.0331(11) -0.0142(9) -0.0036(9) 0.0076(9)
O11 0.0509(10) 0.0474(9) 0.0363(9) -0.0292(8) -0.0163(7) 0.0174(7)
C12 0.0370(12) 0.0358(12) 0.0302(11) -0.0172(10) -0.0050(9) 0.0028(9)
N11 0.0521(12) 0.0387(11) 0.0365(11) -0.0224(10) -0.0085(9) 0.0050(8)
O12 0.0837(14) 0.0683(12) 0.0325(9) -0.0466(11) -0.0059(9) 0.0036(8)
O13 0.131(2) 0.0796(15) 0.0555(12) -0.0798(16) -0.0200(12) 0.0097(11)
C13 0.0372(12) 0.0312(11) 0.0375(12) -0.0140(10) -0.0039(10) 0.0052(9)
C14 0.0360(12) 0.0337(12) 0.0305(11) -0.0116(10) -0.0050(9) 0.0090(9)
N12 0.0501(12) 0.0383(11) 0.0391(11) -0.0124(9) -0.0110(9) 0.0112(9)
O14 0.119(2) 0.0486(12) 0.0639(13) -0.0424(13) -0.0376(13) 0.0291(10)
O15 0.1050(17) 0.0571(12) 0.0413(10) -0.0308(12) -0.0331(11) 0.0130(9)
C15 0.0370(12) 0.0378(12) 0.0313(11) -0.0146(10) -0.0051(9) 0.0007(9)
C16 0.0337(11) 0.0296(11) 0.0349(11) -0.0143(9) -0.0035(9) 0.0037(9)
N13 0.0458(12) 0.0353(10) 0.0414(11) -0.0193(9) -0.0094(9) 0.0054(9)
O16 0.0796(14) 0.0472(11) 0.0541(11) -0.0311(10) -0.0041(10) -0.0101(9)
O17 0.1070(18) 0.0627(13) 0.0502(11) -0.0583(13) -0.0075(11) 0.0123(9)

loop_
_atom_type_symbol
_atom_type_description
_atom_type_scat_dispersion_real
_atom_type_scat_dispersion_imag
_atom_type_scat_source
C C 0.0033 0.0016 'International Tables Vol C Tables 4.2.6.8 and 6.1.1.4'
H H 0.0000 0.0000 'International Tables Vol C Tables 4.2.6.8 and 6.1.1.4'
N N 0.0061 0.0033 'International Tables Vol C Tables 4.2.6.8 and 6.1.1.4'
O O 0.0106 0.0060 'International Tables Vol C Tables 4.2.6.8 and 6.1.1.4'

loop_
_geom_angle_atom_site_label_1
_geom_angle_atom_site_label_2
_geom_angle_atom_site_label_3
_geom_angle
_geom_angle_publ_flag
C6 N1 C2 124.4(2) y
C6 N1 H1 117.8 ?
C2 N1 H1 117.8 ?
N1 C2 C3 116.7(2) ?
N1 C2 C21 119.5(2) ?
C3 C2 C21 123.8(2) ?
C2 C21 H21A 109.5 ?
C2 C21 H21B 109.5 ?
H21A C21 H21B 109.5 ?
C2 C21 H21C 109.5 ?
H21A C21 H21C 109.5 ?
H21B C21 H21C 109.5 ?
C2 C21 H21D 109.5 ?
H21A C21 H21D 141.1 ?
H21B C21 H21D 56.3 ?
H21C C21 H21D 56.3 ?
C2 C21 H21E 109.5 ?
H21A C21 H21E 56.3 ?
H21B C21 H21E 141.1 ?
H21C C21 H21E 56.3 ?
H21D C21 H21E 109.5 ?
C2 C21 H21F 109.5 ?
H21A C21 H21F 56.3 ?
H21B C21 H21F 56.3 ?
H21C C21 H21F 141.1 ?
H21D C21 H21F 109.5 ?
H21E C21 H21F 109.5 ?
O3 C3 C2 115.3(2) ?
O3 C3 C4 123.6(2) ?
C2 C3 C4 121.07(19) ?
C3 O3 H3 109.5 ?
C3 C4 C5 118.8(2) ?
C3 C4 C41 120.85(19) ?
C5 C4 C41 120.3(2) ?
C6 C5 C4 118.2(2) ?
C6 C5 C51 118.6(2) ?
C4 C5 C51 123.1(2) ?
N1 C6 C5 120.8(2) ?
N1 C6 H6 119.6 ?
C5 C6 H6 119.6 ?
O4 C41 C4 108.31(19) ?
O4 C41 H41A 110.0 ?
C4 C41 H41A 110.0 ?
O4 C41 H41B 110.0 ?
C4 C41 H41B 110.0 ?
H41A C41 H41B 108.4 ?
C41 O4 H4 109.5 ?
O5 C51 C5 110.83(19) ?
O5 C51 H51A 109.5 ?
C5 C51 H51A 109.5 ?
O5 C51 H51B 109.5 ?
C5 C51 H51B 109.5 ?
H51A C51 H51B 108.1 ?
C51 O5 H5 109.5 ?
O11 C11 C16 123.7(2) y
O11 C11 C12 125.0(2) y
C16 C11 C12 111.2(2) y
C13 C12 C11 124.5(2) ?
C13 C12 N11 115.7(2) ?
C11 C12 N11 119.73(19) ?
O12 N11 O13 121.4(2) ?
O12 N11 C12 120.55(19) ?
O13 N11 C12 117.9(2) ?
C12 C13 C14 119.2(2) ?
C12 C13 H13 120.4 ?
C14 C13 H13 120.4 ?
C13 C14 C15 121.3(2) ?
C13 C14 N12 119.9(2) ?
C15 C14 N12 118.8(2) ?
O14 N12 O15 122.7(2) ?
O14 N12 C14 118.3(2) ?
O15 N12 C14 119.0(2) ?
C16 C15 C14 118.9(2) ?
C16 C15 H15 120.6 ?
C14 C15 H15 120.6 ?
C15 C16 C11 125.0(2) ?
C15 C16 N13 115.7(2) ?
C11 C16 N13 119.34(19) ?
O17 N13 O16 123.0(2) ?
O17 N13 C16 118.6(2) ?
O16 N13 C16 118.3(2) ?

loop_
_geom_bond_atom_site_label_1
_geom_bond_atom_site_label_2
_geom_bond_distance
_geom_bond_publ_flag
N1 C6 1.333(3) y
N1 C2 1.342(3) y
N1 H1 0.8600 ?
C2 C3 1.394(3) ?
C2 C21 1.483(3) ?
C21 H21A 0.9600 ?
C21 H21B 0.9600 ?
C21 H21C 0.9600 ?
C21 H21D 0.9600 ?
C21 H21E 0.9600 ?
C21 H21F 0.9600 ?
C3 O3 1.357(3) ?
C3 C4 1.396(3) ?
O3 H3 0.8200 ?
C4 C5 1.405(3) ?
C4 C41 1.503(3) ?
C5 C6 1.370(3) ?
C5 C51 1.505(3) ?
C6 H6 0.9300 ?
C41 O4 1.416(3) ?
C41 H41A 0.9700 ?
C41 H41B 0.9700 ?
O4 H4 0.8200 ?
C51 O5 1.415(3) ?
C51 H51A 0.9700 ?
C51 H51B 0.9700 ?
O5 H5 0.8200 ?
C11 O11 1.258(3) y
C11 C16 1.445(3) ?
C11 C12 1.453(3) ?
C12 C13 1.372(3) ?
C12 N11 1.455(3) ?
N11 O12 1.221(3) ?
N11 O13 1.226(3) ?
C13 C14 1.379(3) ?
C13 H13 0.9300 ?
C14 C15 1.381(3) ?
C14 N12 1.453(3) ?
N12 O14 1.216(3) ?
N12 O15 1.218(3) ?
C15 C16 1.373(3) ?
C15 H15 0.9300 ?
C16 N13 1.455(3) ?
N13 O17 1.223(3) ?
N13 O16 1.224(3) ?

loop_
_geom_hbond_atom_site_label_D
_geom_hbond_atom_site_label_H
_geom_hbond_atom_site_label_A
_geom_hbond_site_symmetry_A
_geom_hbond_distance_DH
_geom_hbond_distance_HA
_geom_hbond_distance_DA
_geom_hbond_angle_DHA
N1 H1 O11 . 0.86 2.01 2.797(2) 152.2
O3 H3 O4 . 0.82 1.87 2.572(3) 143.1
O4 H4 O12 2_667 0.82 2.05 2.862(3) 173.8
O5 H5 O11 1_455 0.82 2.01 2.779(2) 156.9
C21 H21B O12 1_545 0.96 2.70 3.472(3) 138.1
C21 H21F O13 1_545 0.96 2.49 3.348(3) 148.2
C6 H6 O14 2_676 0.93 2.40 3.217(3) 147.2

loop_
_geom_torsion_atom_site_label_1
_geom_torsion_atom_site_label_2
_geom_torsion_atom_site_label_3
_geom_torsion_atom_site_label_4
_geom_torsion
_geom_torsion_publ_flag
C6 N1 C2 C3 0.8(3) ?
C6 N1 C2 C21 -179.6(2) ?
N1 C2 C3 O3 179.7(2) y
C21 C2 C3 O3 0.2(3) y
N1 C2 C3 C4 -0.1(3) ?
C21 C2 C3 C4 -179.6(2) ?
O3 C3 C4 C5 179.3(2) y
C2 C3 C4 C5 -1.0(3) ?
O3 C3 C4 C41 -1.7(3) y
C2 C3 C4 C41 178.0(2) ?
C3 C4 C5 C6 1.3(3) ?
C41 C4 C5 C6 -177.7(2) ?
C3 C4 C5 C51 -178.1(2) ?
C41 C4 C5 C51 2.8(3) ?
C2 N1 C6 C5 -0.5(4) ?
C4 C5 C6 N1 -0.6(3) ?
C51 C5 C6 N1 178.9(2) ?
C3 C4 C41 O4 35.1(3) y
C5 C4 C41 O4 -145.9(2) y
C6 C5 C51 O5 117.9(2) y
C4 C5 C51 O5 -62.6(3) y
O11 C11 C12 C13 -176.5(2) ?
C16 C11 C12 C13 0.2(3) ?
O11 C11 C12 N11 2.4(4) ?
C16 C11 C12 N11 179.1(2) ?
C13 C12 N11 O12 -158.8(2) ?
C11 C12 N11 O12 22.2(4) y
C13 C12 N11 O13 24.7(3) y
C11 C12 N11 O13 -154.3(2) ?
C11 C12 C13 C14 -0.4(4) ?
N11 C12 C13 C14 -179.4(2) ?
C12 C13 C14 C15 1.1(4) ?
C12 C13 C14 N12 -178.8(2) ?
C15 C14 N12 O14 178.4(3) ?
C13 C14 N12 O14 -1.7(4) y
C15 C14 N12 O15 -0.5(4) y
C13 C14 N12 O15 179.4(2) ?
C13 C14 C15 C16 -1.6(4) ?
N12 C14 C15 C16 178.3(2) ?
C14 C15 C16 C11 1.4(4) ?
C14 C15 C16 N13 -179.0(2) ?
O11 C11 C16 C15 176.0(2) ?
C12 C11 C16 C15 -0.7(3) ?
O11 C11 C16 N13 -3.5(4) ?
C12 C11 C16 N13 179.8(2) ?
C15 C16 N13 O17 141.4(2) ?
C11 C16 N13 O17 -39.1(3) y
C15 C16 N13 O16 -35.4(3) y
C11 C16 N13 O16 144.1(2) ?
